data_4001740
loop_
_publ_author_name
'Greedan, J.E.'
'Barbier, J.'
'Lam, R.'
'Park, H.'

_publ_section_title
;
 Synthesis, crystal structure, crystal chemistry and magnetic properties
 of Pb M B O4 (M = Cr, Mn, Fe): a new structure type exhibiting
 one-dimensional magnetism
;
_journal_name_full 'Chemistry of Materials (1,1989-)'
_journal_page_first 1703
_journal_page_last 1712
_journal_volume 15
_journal_year 2003
_chemical_formula_sum 'B Cr O4 Pb'
_chemical_name_systematic 'Pb (Cr B O4)'
_space_group_IT_number 62
_symmetry_space_group_name_Hall '-P 2ac 2n'
_symmetry_space_group_name_H-M 'P n m a'
_cell_angle_alpha 90
_cell_angle_beta 90
_cell_angle_gamma 90
_cell_formula_units_Z 4
_cell_length_a 6.9501
_cell_length_b 5.941
_cell_length_c 8.1386
_cell_volume 336.047
_citation_journal_id_ASTM CMATEX
_cod_data_source_file boron0-1_171.cif
_cod_data_source_block B1Cr1O4Pb1
_cod_original_cell_volume 336.0472
_cod_original_formula_sum 'B1 Cr1 O4 Pb1'
_cod_database_code 4001740

loop_
_symmetry_equiv_pos_as_xyz
x,y,z
-x+1/2,-y,z+1/2
x+1/2,-y+1/2,-z+1/2
-x,y+1/2,-z
-x,-y,-z
x-1/2,y,-z-1/2
-x-1/2,y-1/2,z-1/2
x,-y-1/2,z

loop_
_atom_site_label
_atom_site_type_symbol
_atom_site_fract_x
_atom_site_fract_y
_atom_site_fract_z
_atom_site_occupancy
_atom_site_U_iso_or_equiv
Cr1 Cr+3 0 0 0 1 0.0
Pb1 Pb+2 0.0599 0.25 0.365 1 0.0
B1 B+3 0.7753 0.25 0.7334 1 0.0
O1 O-2 0.1075 0.75 0.8769 1 0.0
O2 O-2 0.1725 -0.0477 0.1919 1 0.0
O3 O-2 0.833 0.75 0.093 1 0.0
